data_2012599
loop_
_publ_author_name
'Ercan, Filiz'
'Atakol, Orhan'
'Ar\?ic\?i, Cengiz'
'Svoboda, Ingrid'
'Fuess, Hartmut'

_publ_section_title
;
 Three heterotrinuclear Schiff base complexes of nickel(II) with
 cobalt(II), copper(II) and manganese(II)
;
_journal_issue 3
_journal_name_full 'Acta Crystallographica Section C'
_journal_page_first m193
_journal_page_last m196
_journal_paper_doi 10.1107/S0108270102001609
_journal_volume 58
_journal_year 2002
_chemical_formula_iupac '[Cu Ni2 (N O2)2 (C19 H22 N2 O2)2 (C3 H7 N O)2]'
_chemical_formula_moiety 'C44 H54 Cu N8 Ni2 O10'
_chemical_formula_sum 'C44 H54 Cu N8 Ni2 O10'
_chemical_formula_weight 1035.91
_chemical_name_systematic
;
[bis(dimethylformamide)-1\kO,3\kO-bis{\m-2,2'-[2,2'-dimethylpropane-
1,3-diylbis(nitrilomethylidyne)]diphenolato-
1\k^4^N,N',O,O':2\k^2^O,O';2\k^2^O,O':3\k^4^N,N',O,O'-di-\m-nitrito-
1:2\k^2^N:O;2:3\k^2^O:N-dinickel(II)]copper(II)
;
_space_group_IT_number 14
_symmetry_cell_setting monoclinic
_symmetry_space_group_name_Hall '-P 2yn'
_symmetry_space_group_name_H-M 'P 1 21/n 1'
_atom_sites_solution_hydrogens geom
_atom_sites_solution_primary direct
_atom_sites_solution_secondary difmap
_atom_type_scat_source IntTabIV
_cell_angle_alpha 90
_cell_angle_beta 101.252(3)
_cell_angle_gamma 90
_cell_formula_units_Z 2
_cell_length_a 10.9520(12)
_cell_length_b 10.2387(13)
_cell_length_c 21.0884(12)
_cell_measurement_reflns_used 25
_cell_measurement_temperature 293(2)
_cell_measurement_theta_max 74.22
_cell_measurement_theta_min 4.3
_cell_volume 2319.3(4)
_computing_cell_refinement 'SHELXL97 (Sheldrick, 1997)'
_computing_data_collection 'CAD-4 EXPRESS (Enraf-Nonius, 1993)'
_computing_molecular_graphics 'PLATON (Spek, 2000)'
_computing_publication_material SHELXL97
_computing_structure_refinement SHELXL97
_computing_structure_solution 'SHELXS97 (Sheldrick, 1997)'
_diffrn_measured_fraction_theta_full .979
_diffrn_measured_fraction_theta_max .979
_diffrn_measurement_device 'Enraf-Nonius CAD-4'
_diffrn_measurement_method \w/2\q
_diffrn_radiation_type CuK\a
_diffrn_radiation_wavelength 1.54180
_diffrn_reflns_av_R_equivalents .0458
_diffrn_reflns_limit_h_max 0
_diffrn_reflns_limit_h_min -13
_diffrn_reflns_limit_k_max 0
_diffrn_reflns_limit_k_min -12
_diffrn_reflns_limit_l_max 26
_diffrn_reflns_limit_l_min -25
_diffrn_reflns_number 4867
_diffrn_reflns_theta_full 74.22
_diffrn_reflns_theta_max 74.22
_diffrn_standards_decay_% 1.13
_diffrn_standards_interval_time 120
_diffrn_standards_number 3
_exptl_absorpt_coefficient_mu 2.018
_exptl_absorpt_correction_T_max .752
_exptl_absorpt_correction_T_min .632
_exptl_absorpt_correction_type \y-scan
_exptl_absorpt_process_details 'empirical (Fair, 1990)'
_exptl_crystal_colour 'blue green'
_exptl_crystal_density_diffrn 1.483
_exptl_crystal_density_meas ?
_exptl_crystal_description prism
_exptl_crystal_F_000 1078
_exptl_crystal_size_max .25
_exptl_crystal_size_mid .20
_exptl_crystal_size_min .15
_refine_diff_density_max .44
_refine_diff_density_min -1.06
_refine_ls_extinction_coef none
_refine_ls_extinction_method 'SHELXL97 (Sheldrick, 1997)'
_refine_ls_goodness_of_fit_ref 1.040
_refine_ls_hydrogen_treatment constr
_refine_ls_matrix_type full
_refine_ls_number_parameters 296
_refine_ls_number_reflns 4626
_refine_ls_number_restraints 0
_refine_ls_R_factor_gt .050
_refine_ls_shift/su_max <0.001
_refine_ls_structure_factor_coef Fsqd
_refine_ls_weighting_details 'w = 1/[\s^2^(Fo^2^)+(0.0962P)^2^+1.4390P] where P=(Fo^2^+2Fc^2^)/3'
_refine_ls_weighting_scheme calc
_refine_ls_wR_factor_ref .159
_reflns_number_gt 3644
_reflns_number_total 4626
_reflns_threshold_expression I>2\s(I)
_cod_data_source_file ob1055.cif
_cod_data_source_block II
_cod_depositor_comments
;
The following automatic conversions were performed:

'_exptl_crystal_density_meas' value 'not measured' was changed to '?'
- the value is perceived as not measured.

Automatic conversion script
Id: cif_fix_values 3008 2015-01-20 13:52:24Z robertas 
;
_cod_original_sg_symbol_H-M 'P 21/n'
_cod_database_code 2012599
_cod_database_fobs_code 2012599

loop_
_symmetry_equiv_pos_as_xyz
'x, y, z'
'-x+1/2, y+1/2, -z+1/2'
'-x, -y, -z'
'x-1/2, -y-1/2, z-1/2'

loop_
_atom_site_aniso_label
_atom_site_aniso_U_11
_atom_site_aniso_U_22
_atom_site_aniso_U_33
_atom_site_aniso_U_12
_atom_site_aniso_U_13
_atom_site_aniso_U_23
_atom_site_aniso_type_symbol
C1 .0344(14) .0459(17) .0346(15) -.0076(13) .0091(12) -.0098(13) C
C2 .0413(17) .059(2) .0402(17) -.0046(15) .0057(14) -.0047(15) C
C3 .0365(17) .074(3) .061(2) -.018(2) .0095(16) -.0040(18) C
C4 .046(2) .100(4) .058(2) -.026(2) .0205(17) -.002(2) C
C5 .049(2) .102(3) .0427(19) -.019(2) .0154(16) -.007(2) C
C6 .0429(17) .061(2) .0330(15) -.0054(14) .0103(13) -.0071(15) C
C7 .0497(19) .069(2) .0243(14) -.0028(14) .0070(13) -.0092(17) C
C8 .052(2) .070(2) .0281(15) .0084(15) -.0024(14) .0005(18) C
C9 .0450(17) .059(2) .0294(15) -.0011(14) -.0053(13) .0016(16) C
C10 .0450(18) .058(2) .0353(17) .0034(15) -.0028(14) .0107(16) C
C11 .0346(15) .053(2) .0382(16) -.0026(14) .0026(12) -.0021(14) C
C12 .0361(15) .0468(18) .0325(14) -.0040(13) .0072(12) -.0051(13) C
C13 .0414(17) .067(2) .0424(17) -.0046(16) .0100(14) -.0111(16) C
C14 .056(2) .072(3) .048(2) .0030(18) .0216(17) -.0175(19) C
C15 .059(2) .074(3) .0334(17) .0063(16) .0099(15) -.0080(19) C
C16 .0444(17) .063(2) .0313(15) .0035(15) .0052(13) -.0069(16) C
C17 .0362(15) .0423(16) .0294(14) -.0024(12) .0083(11) -.0045(13) C
C18 .060(2) .046(2) .0438(19) -.0058(15) -.0013(16) .0008(17) C
C19 .169(7) .081(4) .068(3) .032(3) .007(4) .018(4) C
C20 .096(4) .065(3) .105(4) -.010(3) .039(3) -.020(3) C
C21 .0483(19) .060(2) .0444(19) -.0058(17) -.0028(15) -.0021(17) C
C22 .059(2) .084(3) .0380(19) .0033(19) -.0161(17) .008(2) C
Cu .0453(4) .0565(5) .0332(4) -.0036(3) .0049(3) -.0079(3) Cu
N1 .0425(14) .0495(16) .0275(12) .0019(11) .0009(10) -.0056(12) N
N2 .0392(13) .0474(16) .0321(13) -.0020(11) .0013(10) .0025(12) N
N3 .0505(16) .0555(18) .0359(14) .0066(13) .0094(12) .0012(14) N
N4 .095(3) .0467(18) .0472(18) .0022(14) .0115(18) -.0017(18) N
Ni .0350(3) .0447(3) .0236(3) -.0007(2) .00273(19) -.0031(2) Ni
O1 .0596(15) .0497(14) .0376(12) .0020(10) -.0047(11) -.0041(12) O
O2 .0374(11) .0581(14) .0269(10) -.0083(9) .0052(8) -.0029(10) O
O3 .0350(11) .0566(14) .0270(10) -.0001(9) .0048(8) -.0117(10) O
O4 .0506(13) .0489(13) .0389(12) -.0014(10) .0047(10) -.0066(11) O
O5 .083(2) .0641(19) .0651(18) .0155(15) .0006(16) .0129(16) O

loop_
_atom_site_label
_atom_site_fract_x
_atom_site_fract_y
_atom_site_fract_z
_atom_site_U_iso_or_equiv
_atom_site_thermal_displace_type
_atom_site_calc_flag
_atom_site_calc_attached_atom
_atom_site_type_symbol
C1 -.0592(3) .1320(3) .12558(15) .0380(7) Ueq . . C
C2 -.1750(3) .1842(4) .09629(17) .0471(8) Ueq . . C
H2 -.1996 .1810 .0515 .057 Uiso . . H
C3 -.2529(3) .2402(4) .1327(2) .0571(10) Ueq . . C
H3 -.3283 .2761 .1122 .069 Uiso . . H
C4 -.2199(4) .2434(5) .1996(2) .0667(12) Ueq . . C
H4 -.2735 .2793 .2241 .080 Uiso . . H
C5 -.1064(4) .1927(5) .22928(19) .0637(11) Ueq . . C
H5 -.0844 .1943 .2742 .076 Uiso . . H
C6 -.0229(3) .1385(4) .19334(15) .0451(8) Ueq . . C
C7 .0960(3) .0965(4) .23058(15) .0477(8) Ueq . . C
H7 .1033 .0966 .2753 .057 Uiso . . H
C8 .3012(3) .0181(4) .25837(16) .0514(9) Ueq . . C
H8A .3045 -.0766 .2591 .062 Uiso . . H
H8B .2897 .0469 .3006 .062 Uiso . . H
C9 .4259(3) .0699(4) .24708(16) .0460(8) Ueq . . C
C10 .4619(3) .0067(4) .18770(16) .0476(8) Ueq . . C
H10A .5485 .0266 .1875 .057 Uiso . . H
H10B .4546 -.0874 .1911 .057 Uiso . . H
C11 .4422(3) .0854(3) .08119(16) .0427(7) Ueq . . C
H11 .5287 .0826 .0916 .051 Uiso . . H
C12 .3875(3) .1297(3) .01584(15) .0384(7) Ueq . . C
C13 .4696(3) .1855(4) -.01981(17) .0499(8) Ueq . . C
H13 .5536 .1920 -.0009 .060 Uiso . . H
C14 .4301(4) .2310(4) -.08171(18) .0573(10) Ueq . . C
H14 .4857 .2702 -.1040 .069 Uiso . . H
C15 .3050(4) .2172(4) -.11039(17) .0553(10) Ueq . . C
H15 .2773 .2466 -.1525 .066 Uiso . . H
C16 .2213(3) .1603(4) -.07730(15) .0466(8) Ueq . . C
H16 .1384 .1511 -.0975 .056 Uiso . . H
C17 .2606(3) .1164(3) -.01341(14) .0357(6) Ueq . . C
C18 .1666(4) .3322(4) .06460(17) .0517(9) Ueq . . C
H18 .0898 .3029 .0423 .062 Uiso . . H
C19 .1536(7) .4940(6) -.0197(3) .108(2) Ueq . . C
H19A .2028 .5659 -.0298 .162 Uiso . . H
H19B .0732 .5252 -.0150 .162 Uiso . . H
H19C .1439 .4310 -.0541 .162 Uiso . . H
C20 .3380(5) .4782(5) .0709(3) .0862(16) Ueq . . C
H20A .3596 .5525 .0476 .129 Uiso . . H
H20B .3977 .4099 .0702 .129 Uiso . . H
H20C .3380 .5028 .1148 .129 Uiso . . H
C21 .4273(4) .2176(4) .24303(18) .0526(9) Ueq . . C
H21A .5069 .2463 .2358 .079 Uiso . . H
H21B .4125 .2541 .2828 .079 Uiso . . H
H21C .3633 .2462 .2079 .079 Uiso . . H
C22 .5226(4) .0256(5) .30663(18) .0639(11) Ueq . . C
H22A .5222 -.0680 .3095 .096 Uiso . . H
H22B .5020 .0624 .3451 .096 Uiso . . H
H22C .6039 .0548 .3023 .096 Uiso . . H
Cu .0000 .0000 .0000 .0454(2) Ueq . . Cu
N1 .1917(3) .0595(3) .20952(12) .0406(6) Ueq . . N
N2 .3849(3) .0502(3) .12563(13) .0403(6) Ueq . . N
N3 .1662(3) -.1423(3) .09601(14) .0472(7) Ueq . . N
N4 .2161(4) .4326(3) .04097(16) .0631(9) Ueq . . N
Ni .19866(5) .06010(5) .11486(2) .03483(18) Ueq . . Ni
O1 .2139(2) .2733(3) .11420(11) .0509(6) Ueq . . O
O2 .0135(2) .0785(2) .08992(10) .0410(5) Ueq . . O
O3 .1798(2) .0642(2) .01788(10) .0397(5) Ueq . . O
O4 .0764(2) -.1700(2) .04788(11) .0467(6) Ueq . . O
O5 .2252(3) -.2355(3) .12251(15) .0725(9) Ueq . . O

loop_
_geom_angle_atom_site_label_1
_geom_angle_atom_site_label_2
_geom_angle_atom_site_label_3
_geom_angle
_geom_angle_publ_flag
O2 C1 C2 120.2(3) no
O2 C1 C6 121.2(3) no
C2 C1 C6 118.7(3) no
C3 C2 C1 121.1(3) no
C3 C2 H2 119.4 no
C1 C2 H2 119.4 no
C2 C3 C4 120.7(4) no
C2 C3 H3 119.7 no
C4 C3 H3 119.7 no
C5 C4 C3 119.1(4) no
C5 C4 H4 120.5 no
C3 C4 H4 120.5 no
C4 C5 C6 121.7(4) no
C4 C5 H5 119.2 no
C6 C5 H5 119.2 no
C1 C6 C5 118.7(3) no
C1 C6 C7 125.6(3) no
C5 C6 C7 115.7(3) no
N1 C7 C6 127.8(3) no
N1 C7 H7 116.1 no
C6 C7 H7 116.1 no
N1 C8 C9 114.8(3) no
N1 C8 H8A 108.6 no
C9 C8 H8A 108.6 no
N1 C8 H8B 108.6 no
C9 C8 H8B 108.6 no
H8A C8 H8B 107.5 no
C21 C9 C8 112.0(3) no
C21 C9 C10 111.7(3) no
C8 C9 C10 111.3(3) no
C21 C9 C22 109.0(3) no
C8 C9 C22 105.3(3) no
C10 C9 C22 107.2(3) no
N2 C10 C9 113.8(3) no
N2 C10 H10A 108.8 no
C9 C10 H10A 108.8 no
N2 C10 H10B 108.8 no
C9 C10 H10B 108.8 no
H10A C10 H10B 107.7 no
N2 C11 C12 127.5(3) no
N2 C11 H11 116.2 no
C12 C11 H11 116.2 no
C13 C12 C17 119.0(3) no
C13 C12 C11 116.3(3) no
C17 C12 C11 124.7(3) no
C14 C13 C12 122.1(3) no
C14 C13 H13 118.9 no
C12 C13 H13 118.9 no
C13 C14 C15 118.6(3) no
C13 C14 H14 120.7 no
C15 C14 H14 120.7 no
C16 C15 C14 121.1(3) no
C16 C15 H15 119.5 no
C14 C15 H15 119.5 no
C15 C16 C17 120.6(3) no
C15 C16 H16 119.7 no
C17 C16 H16 119.7 no
O3 C17 C16 120.0(3) no
O3 C17 C12 121.3(3) no
C16 C17 C12 118.6(3) no
O1 C18 N4 124.9(4) no
O1 C18 H18 117.5 no
N4 C18 H18 117.5 no
N4 C19 H19A 109.5 no
N4 C19 H19B 109.5 no
H19A C19 H19B 109.5 no
N4 C19 H19C 109.5 no
H19A C19 H19C 109.5 no
H19B C19 H19C 109.5 no
N4 C20 H20A 109.5 no
N4 C20 H20B 109.5 no
H20A C20 H20B 109.5 no
N4 C20 H20C 109.5 no
H20A C20 H20C 109.5 no
H20B C20 H20C 109.5 no
C9 C21 H21A 109.5 no
C9 C21 H21B 109.5 no
H21A C21 H21B 109.5 no
C9 C21 H21C 109.5 no
H21A C21 H21C 109.5 no
H21B C21 H21C 109.5 no
C9 C22 H22A 109.5 no
C9 C22 H22B 109.5 no
H22A C22 H22B 109.5 no
C9 C22 H22C 109.5 no
H22A C22 H22C 109.5 no
H22B C22 H22C 109.5 no
O2 Cu O3 79.00(9) yes
O2 Cu O4 85.98(9) yes
O3 Cu O4 84.17(9) yes
O2 Cu Ni 41.87(6) no
O3 Cu Ni 42.25(6) no
O4 Cu Ni 67.82(6) no
C7 N1 C8 116.9(3) no
C7 N1 Ni 122.6(2) no
C8 N1 Ni 120.5(2) no
C11 N2 C10 117.2(3) no
C11 N2 Ni 122.4(2) no
C10 N2 Ni 120.4(2) no
O5 N3 O4 116.0(3) no
O5 N3 Ni 128.3(3) no
O4 N3 Ni 115.6(2) no
C18 N4 C20 120.5(4) no
C18 N4 C19 120.8(4) no
C20 N4 C19 118.5(5) no
O2 Ni N2 171.03(10) no
O2 Ni N1 91.63(10) no
N2 Ni N1 96.99(11) no
O2 Ni O3 80.43(9) yes
N2 Ni O3 90.93(10) no
N1 Ni O3 172.06(10) no
O2 Ni N3 85.34(11) yes
N2 Ni N3 95.79(12) yes
N1 Ni N3 98.35(11) yes
O3 Ni N3 81.38(10) yes
O2 Ni O1 88.81(10) no
N2 Ni O1 88.51(11) no
N1 Ni O1 91.55(11) no
O3 Ni O1 88.04(9) no
N3 Ni O1 168.62(10) no
O2 Ni Cu 42.79(6) no
N2 Ni Cu 130.06(8) no
N1 Ni Cu 129.88(8) no
O3 Ni Cu 42.89(6) no
N3 Ni Cu 65.11(8) no
O1 Ni Cu 104.15(6) no
C18 O1 Ni 118.3(2) no
C1 O2 Ni 125.67(19) no
C1 O2 Cu 138.92(19) no
Ni O2 Cu 95.34(9) yes
C17 O3 Ni 124.86(18) no
C17 O3 Cu 139.22(19) no
Ni O3 Cu 94.86(9) yes
N3 O4 Cu 111.3(2) no

loop_
_geom_bond_atom_site_label_1
_geom_bond_atom_site_label_2
_geom_bond_site_symmetry_1
_geom_bond_site_symmetry_2
_geom_bond_distance
_geom_bond_publ_flag
C1 O2 . . 1.316(4) no
C1 C2 . . 1.404(5) no
C1 C6 . . 1.408(4) no
C2 C3 . . 1.379(5) no
C2 H2 . . .9300 no
C3 C4 . . 1.386(6) no
C3 H3 . . .9300 no
C4 C5 . . 1.379(6) no
C4 H4 . . .9300 no
C5 C6 . . 1.410(5) no
C5 H5 . . .9300 no
C6 C7 . . 1.449(5) no
C7 N1 . . 1.273(5) no
C7 H7 . . .9300 no
C8 N1 . . 1.482(4) no
C8 C9 . . 1.526(5) no
C8 H8A . . .9700 no
C8 H8B . . .9700 no
C9 C21 . . 1.515(6) no
C9 C10 . . 1.528(5) no
C9 C22 . . 1.545(4) no
C10 N2 . . 1.481(4) no
C10 H10A . . .9700 no
C10 H10B . . .9700 no
C11 N2 . . 1.277(4) no
C11 C12 . . 1.463(4) no
C11 H11 . . .9300 no
C12 C13 . . 1.402(5) no
C12 C17 . . 1.413(4) no
C13 C14 . . 1.374(5) no
C13 H13 . . .9300 no
C14 C15 . . 1.392(5) no
C14 H14 . . .9300 no
C15 C16 . . 1.384(5) no
C15 H15 . . .9300 no
C16 C17 . . 1.406(4) no
C16 H16 . . .9300 no
C17 O3 . . 1.316(4) no
C18 O1 . . 1.230(4) no
C18 N4 . . 1.305(5) no
C18 H18 . . .9300 no
C19 N4 . . 1.470(6) no
C19 H19A . . .9600 no
C19 H19B . . .9600 no
C19 H19C . . .9600 no
C20 N4 . . 1.439(7) no
C20 H20A . . .9600 no
C20 H20B . . .9600 no
C20 H20C . . .9600 no
C21 H21A . . .9600 no
C21 H21B . . .9600 no
C21 H21C . . .9600 no
C22 H22A . . .9600 no
C22 H22B . . .9600 no
C22 H22C . . .9600 no
Cu O2 . . 2.038(2) yes
Cu O3 . . 2.040(2) yes
Cu O4 . . 2.103(2) yes
Cu Ni . . 2.9872(5) yes
N1 Ni . . 2.012(3) yes
N2 Ni . . 2.010(3) yes
N3 O5 . . 1.224(4) no
N3 O4 . . 1.299(4) no
N3 Ni . . 2.127(3) yes
Ni O2 . . 2.002(2) yes
Ni O3 . . 2.016(2) yes
Ni O1 . . 2.190(3) yes

loop_
_geom_torsion_atom_site_label_1
_geom_torsion_atom_site_label_2
_geom_torsion_atom_site_label_3
_geom_torsion_atom_site_label_4
_geom_torsion_site_symmetry_1
_geom_torsion
_geom_torsion_publ_flag
O2 C1 C2 C3 . 179.6(3) no
C6 C1 C2 C3 . -.4(5) no
C1 C2 C3 C4 . -1.6(6) no
C2 C3 C4 C5 . 1.6(7) no
C3 C4 C5 C6 . .4(7) no
O2 C1 C6 C5 . -177.7(3) no
C2 C1 C6 C5 . 2.4(5) no
O2 C1 C6 C7 . 3.8(6) no
C2 C1 C6 C7 . -176.1(4) no
C4 C5 C6 C1 . -2.4(7) no
C4 C5 C6 C7 . 176.2(4) no
C1 C6 C7 N1 . 7.7(7) no
C5 C6 C7 N1 . -170.9(4) no
N1 C8 C9 C21 . 56.4(4) no
N1 C8 C9 C10 . -69.5(4) no
N1 C8 C9 C22 . 174.8(3) no
C21 C9 C10 N2 . -54.9(4) no
C8 C9 C10 N2 . 71.1(4) no
C22 C9 C10 N2 . -174.3(3) no
N2 C11 C12 C13 . 168.6(4) no
N2 C11 C12 C17 . -13.2(6) no
C11 C12 C13 C14 . -180.0(4) no
C15 C16 C17 O3 . 179.1(3) no
C13 C12 C17 O3 . 179.7(3) no
C11 C12 C17 C16 . -178.3(3) no
C6 C7 N1 C8 . -178.5(4) no
C6 C7 N1 Ni . 3.0(6) no
C9 C8 N1 C7 . -136.1(4) no
C9 C8 N1 Ni . 42.4(4) no
C12 C11 N2 C10 . 178.8(3) no
C12 C11 N2 Ni . -4.0(5) no
C9 C10 N2 C11 . 131.5(4) no
C9 C10 N2 Ni . -45.7(4) no
O1 C18 N4 C20 . 3.7(7) no
O1 C18 N4 C19 . 178.3(5) no
C11 N2 Ni N1 . -159.0(3) no
C10 N2 Ni N1 . 18.1(3) no
C11 N2 Ni O3 . 20.4(3) no
C10 N2 Ni O3 . -162.5(3) no
C11 N2 Ni N3 . 101.8(3) no
C10 N2 Ni N3 . -81.1(3) no
C11 N2 Ni O1 . -67.6(3) no
C10 N2 Ni O1 . 109.5(3) no
C11 N2 Ni Cu . 39.7(3) no
C10 N2 Ni Cu . -143.2(2) no
C7 N1 Ni O2 . -15.4(3) no
C8 N1 Ni O2 . 166.1(3) no
C7 N1 Ni N2 . 162.1(3) no
C8 N1 Ni N2 . -16.4(3) no
C7 N1 Ni N3 . -100.9(3) no
C8 N1 Ni N3 . 80.6(3) no
C7 N1 Ni O1 . 73.4(3) no
C8 N1 Ni O1 . -105.0(3) no
C7 N1 Ni Cu . -36.5(3) no
C8 N1 Ni Cu . 145.0(2) no
O5 N3 Ni O2 . -147.6(3) no
O4 N3 Ni O2 . 36.4(2) no
O5 N3 Ni N2 . 41.3(3) no
O4 N3 Ni N2 . -134.6(2) no
O5 N3 Ni N1 . -56.7(3) no
O4 N3 Ni N1 . 127.4(2) no
O5 N3 Ni O3 . 131.4(3) no
O4 N3 Ni O3 . -44.6(2) no
O5 N3 Ni O1 . 153.1(5) no
O4 N3 Ni O1 . -22.8(7) no
O5 N3 Ni Cu . 173.1(3) no
O4 N3 Ni Cu . -2.86(19) no
O2 Cu Ni O2 3 180.0 no
O3 Cu Ni O2 . 143.44(15) no
O4 Cu Ni O2 . -109.97(13) no
O2 Cu Ni N2 . -172.49(15) no
O3 Cu Ni N2 . -29.06(15) no
O4 Cu Ni N2 . 77.54(13) no
O2 Cu Ni N1 . 32.01(15) no
O3 Cu Ni N1 . 175.45(16) no
O4 Cu Ni N1 . -77.96(13) no
O2 Cu Ni O3 . -143.44(15) no
O4 Cu Ni O3 . 106.60(13) no
O2 Cu Ni N3 . 111.69(14) no
O3 Cu Ni N3 . -104.88(13) no
O4 Cu Ni N3 . 1.72(11) no
O2 Cu Ni O1 . -72.30(13) no
O3 Cu Ni O1 . 71.14(13) no
O4 Cu Ni O1 . 177.73(10) no
N4 C18 O1 Ni . -140.1(3) no
O2 Ni O1 C18 . -55.7(3) no
N2 Ni O1 C18 . 115.7(3) no
N1 Ni O1 C18 . -147.3(3) no
O3 Ni O1 C18 . 24.8(3) no
N3 Ni O1 C18 . 3.3(7) no
Cu Ni O1 C18 . -15.4(3) no
C2 C1 O2 Ni . 155.8(3) no
C6 C1 O2 Ni . -24.1(4) no
C2 C1 O2 Cu . -20.3(5) no
C6 C1 O2 Cu . 159.8(3) no
N1 Ni O2 C1 . 26.6(3) no
O3 Ni O2 C1 . -153.1(3) no
N3 Ni O2 C1 . 124.9(3) no
O1 Ni O2 C1 . -64.9(3) no
Cu Ni O2 C1 . -177.4(3) no
N1 Ni O2 Cu . -155.99(11) no
O3 Ni O2 Cu . 24.28(10) no
N3 Ni O2 Cu . -57.74(11) no
O1 Ni O2 Cu . 112.49(10) no
O3 Cu O2 C1 . 152.7(3) no
O4 Cu O2 C1 . -122.5(3) no
O4 Cu O2 C1 3 57.5(3) no
Ni Cu O2 C1 . 176.8(4) no
O3 Cu O2 Ni . -24.08(10) no
O4 Cu O2 Ni . 60.75(10) no
C16 C17 O3 Ni . -155.2(3) no
C12 C17 O3 Ni . 24.9(4) no
C16 C17 O3 Cu . 9.8(5) no
C12 C17 O3 Cu . -170.1(2) no
O2 Ni O3 C17 . 146.0(3) no
N2 Ni O3 C17 . -31.6(3) no
N3 Ni O3 C17 . -127.4(3) no
O1 Ni O3 C17 . 56.8(3) no
Cu Ni O3 C17 . 170.2(3) no
O2 Ni O3 Cu . -24.23(10) no
N2 Ni O3 Cu . 158.18(11) no
N3 Ni O3 Cu . 62.46(11) no
O1 Ni O3 Cu . -113.35(10) no
O2 Cu O3 C17 3 36.3(3) no
O2 Cu O3 C17 . -143.7(3) no
O4 Cu O3 C17 . 129.2(3) no
Ni Cu O3 C17 . -167.6(4) no
O2 Cu O3 Ni . 23.89(10) no
O4 Cu O3 Ni . -63.13(10) no
O5 N3 O4 Cu . -172.5(2) no
Ni N3 O4 Cu . 4.0(3) no
O2 Cu O4 N3 . -41.7(2) no
O3 Cu O4 N3 . 37.6(2) no
Ni Cu O4 N3 . -2.74(18) no
